data_7132890
loop_
_publ_author_name
'Liu, Ruzhang'
'Wang, Juan'
'Wu, Hao'
'Quan, Xianfeng'
'Wang, Shilin'
'Guo, Jiandong'
'Wang, Yang'
'Li, Heting'

_publ_section_title
;
 Stereocontrol in an intermolecular Schmidt reaction of equilibrating
 hydroxyalkyl allylic azides.
;
_journal_issue 32
_journal_name_full 'Chemical communications (Cambridge, England)'
_journal_page_first 4362
_journal_page_last 4365
_journal_paper_doi 10.1039/d4cc00907j
_journal_volume 60
_journal_year 2024
_chemical_absolute_configuration 17b-hydroxy-5a-androstan-3-one
_chemical_formula_moiety 'C24 H39 N O3, H2 O'
_chemical_formula_sum 'C24 H41 N O4'
_chemical_formula_weight 407.58
_chemical_name_systematic 17b-hydroxy-5a-androstan-3-one
_space_group_crystal_system orthorhombic
_space_group_IT_number 19
_space_group_name_Hall 'P 2ac 2ab'
_space_group_name_H-M_alt 'P 21 21 21'
_atom_sites_solution_hydrogens mixed
_atom_sites_solution_primary direct
_audit_creation_date 2021-05-07
_audit_creation_method
;
Olex2 1.2-alpha
(compiled 2018.07.26 svn.r3523 for OlexSys, GUI svn.r5532)
;
_audit_update_record
;
2022-06-05 deposited with the CCDC.	2024-03-26 downloaded from the CCDC.
;
_cell_angle_alpha 90
_cell_angle_beta 90
_cell_angle_gamma 90
_cell_formula_units_Z 4
_cell_length_a 6.3720(6)
_cell_length_b 21.111(2)
_cell_length_c 17.2221(17)
_cell_measurement_reflns_used 3478
_cell_measurement_temperature 296.15
_cell_measurement_theta_max 20.264
_cell_measurement_theta_min 2.263
_cell_volume 2316.7(4)
_computing_cell_refinement 'SAINT v8.37A (Bruker, 2015)'
_computing_data_reduction 'SAINT v8.37A (Bruker, 2015)'
_computing_molecular_graphics 'Olex2 (Dolomanov et al., 2009)'
_computing_publication_material 'Olex2 (Dolomanov et al., 2009)'
_computing_structure_refinement 'ShelXL (Sheldrick, 2015)'
_computing_structure_solution 'ShelXS (Sheldrick, 2008)'
_diffrn_ambient_temperature 296.15
_diffrn_measured_fraction_theta_full 1.000
_diffrn_measured_fraction_theta_max 0.999
_diffrn_measurement_device_type 'CCD area detector'
_diffrn_measurement_method 'phi and omega scans'
_diffrn_radiation_monochromator graphite
_diffrn_radiation_type MoK\a
_diffrn_radiation_wavelength 0.71073
_diffrn_reflns_av_R_equivalents 0.1009
_diffrn_reflns_av_unetI/netI 0.1650
_diffrn_reflns_Laue_measured_fraction_full 1.000
_diffrn_reflns_Laue_measured_fraction_max 0.999
_diffrn_reflns_limit_h_max 8
_diffrn_reflns_limit_h_min -7
_diffrn_reflns_limit_k_max 27
_diffrn_reflns_limit_k_min -27
_diffrn_reflns_limit_l_max 22
_diffrn_reflns_limit_l_min -21
_diffrn_reflns_number 22020
_diffrn_reflns_point_group_measured_fraction_full 0.999
_diffrn_reflns_point_group_measured_fraction_max 0.999
_diffrn_reflns_theta_full 25.242
_diffrn_reflns_theta_max 27.444
_diffrn_reflns_theta_min 1.526
_exptl_absorpt_coefficient_mu 0.078
_exptl_absorpt_correction_T_max 0.7456
_exptl_absorpt_correction_T_min 0.6905
_exptl_absorpt_correction_type multi-scan
_exptl_absorpt_process_details
;
SADABS-2016/2 (Bruker,2016/2) was used for absorption correction.
wR2(int) was 0.0995 before and 0.0616 after correction.
The Ratio of minimum to maximum transmission is 0.9261.
The \l/2 correction factor is Not present.
;
_exptl_crystal_colour 'clear light colourless'
_exptl_crystal_colour_lustre clear
_exptl_crystal_colour_modifier light
_exptl_crystal_colour_primary colourless
_exptl_crystal_density_diffrn 1.169
_exptl_crystal_description block
_exptl_crystal_F_000 896
_exptl_crystal_size_max 0.2
_exptl_crystal_size_mid 0.2
_exptl_crystal_size_min 0.2
_refine_diff_density_max 0.162
_refine_diff_density_min -0.150
_refine_diff_density_rms 0.038
_refine_ls_abs_structure_details
;
 Flack x determined using 707 quotients [(I+)-(I-)]/[(I+)+(I-)]
 (Parsons, Flack and Wagner, Acta Cryst. B69 (2013) 249-259).
;
_refine_ls_abs_structure_Flack 0.6(9)
_refine_ls_extinction_method none
_refine_ls_goodness_of_fit_ref 0.977
_refine_ls_hydrogen_treatment mixed
_refine_ls_matrix_type full
_refine_ls_number_parameters 292
_refine_ls_number_reflns 5292
_refine_ls_number_restraints 0
_refine_ls_restrained_S_all 0.977
_refine_ls_R_factor_all 0.2102
_refine_ls_R_factor_gt 0.0612
_refine_ls_shift/su_max 0.000
_refine_ls_shift/su_mean 0.000
_refine_ls_structure_factor_coef Fsqd
_refine_ls_weighting_details 'w=1/[\s^2^(Fo^2^)+(0.0454P)^2^] where P=(Fo^2^+2Fc^2^)/3'
_refine_ls_weighting_scheme calc
_refine_ls_wR_factor_gt 0.0916
_refine_ls_wR_factor_ref 0.1196
_reflns_Friedel_coverage 0.744
_reflns_Friedel_fraction_full 0.999
_reflns_Friedel_fraction_max 0.999
_reflns_number_gt 2265
_reflns_number_total 5292
_reflns_threshold_expression 'I > 2\s(I)'
_cod_data_source_file d4cc00907j2.cif
_cod_data_source_block 26a
_cod_depositor_comments 'Adding full bibliography for 7132889--7132892.cif.'
_cod_database_code 7132890
_shelx_shelxl_version_number 2014/7
_shelx_space_group_comment
;
The symmetry employed for this shelxl refinement is uniquely defined
by the following loop, which should always be used as a source of
symmetry information in preference to the above space-group names.
They are only intended as comments.
;
_shelx_estimated_absorpt_t_max 0.985
_shelx_estimated_absorpt_t_min 0.985
_olex2_refinement_description
;
1. Fixed Uiso
 At 1.2 times of:
  All C(H) groups, All C(H,H) groups
 At 1.5 times of:
  All C(H,H,H) groups, All O(H) groups
2.a Ternary CH refined with riding coordinates:
 C8(H8), C5(H5), C14(H14), C22(H22), C17(H17)
2.b Secondary CH2 refined with riding coordinates:
 C1(H1A,H1B), C11(H11A,H11B), C7(H7A,H7B), C4(H4A,H4B), C12(H12A,H12B),
 C16(H16A,H16B), C2(H2A,H2B), C6(H6A,H6B), C15(H15A,H15B), C21(H21A,H21B),
 C20(H20A,H20B)
2.c Idealised Me refined as rotating group:
 C19(H19A,H19B,H19C), C18(H18A,H18B,H18C)
2.d Idealised tetrahedral OH refined as rotating group:
 O2(H2)
;
_olex2_submission_special_instructions 'No special instructions were received'

loop_
_space_group_symop_operation_xyz
'x, y, z'
'-x+1/2, -y, z+1/2'
'x+1/2, -y+1/2, -z'
'-x, y+1/2, -z+1/2'

loop_
_atom_site_label
_atom_site_type_symbol
_atom_site_fract_x
_atom_site_fract_y
_atom_site_fract_z
_atom_site_U_iso_or_equiv
_atom_site_adp_type
_atom_site_occupancy
_atom_site_site_symmetry_order
_atom_site_calc_flag
_atom_site_refinement_flags_posn
_atom_site_refinement_flags_adp
_atom_site_refinement_flags_occupancy
_atom_site_disorder_assembly
_atom_site_disorder_group
C9 C 1.3948(6) 1.13969(17) 1.6437(2) 0.0415(10) Uani 1 1 d . . . . .
O1 O 1.2111(5) 0.89366(13) 1.51926(16) 0.0639(8) Uani 1 1 d . . . . .
C8 C 1.5742(5) 1.18801(15) 1.6335(2) 0.0424(10) Uani 1 1 d . . . . .
H8 H 1.6742 1.1819 1.6761 0.051 Uiso 1 1 calc R . . . .
C5 C 1.5861(6) 1.06217(15) 1.5590(2) 0.0443(10) Uani 1 1 d . . . . .
H5 H 1.4843 1.0727 1.5184 0.053 Uiso 1 1 calc R . . . .
N1 N 1.5014(5) 0.95331(13) 1.50684(17) 0.0462(8) Uani 1 1 d . . . . .
C14 C 1.4872(6) 1.25488(15) 1.6395(2) 0.0449(10) Uani 1 1 d . . . . .
H14 H 1.3792 1.2584 1.5993 0.054 Uiso 1 1 calc R . . . .
C1 C 1.2774(6) 1.02583(15) 1.6385(2) 0.0476(10) Uani 1 1 d . . . . .
H1A H 1.1849 1.0390 1.5968 0.057 Uiso 1 1 calc R . . . .
H1B H 1.2031 1.0330 1.6869 0.057 Uiso 1 1 calc R . . . .
C10 C 1.4701(5) 1.06949(15) 1.63750(19) 0.0392(9) Uani 1 1 d . . . . .
O3 O 1.4368(8) 0.79795(15) 1.4402(2) 0.0987(13) Uani 1 1 d . . . . .
C11 C 1.2625(6) 1.15415(17) 1.7161(2) 0.0534(11) Uani 1 1 d . . . . .
H11A H 1.3436 1.1432 1.7619 0.064 Uiso 1 1 calc R . . . .
H11B H 1.1391 1.1273 1.7155 0.064 Uiso 1 1 calc R . . . .
C7 C 1.6893(6) 1.17676(17) 1.5576(2) 0.0550(11) Uani 1 1 d . . . . .
H7A H 1.8080 1.2054 1.5544 0.066 Uiso 1 1 calc R . . . .
H7B H 1.5959 1.1861 1.5146 0.066 Uiso 1 1 calc R . . . .
C13 C 1.3767(6) 1.26855(17) 1.7171(2) 0.0438(10) Uani 1 1 d . . . . .
C22 C 1.5269(7) 0.93484(16) 1.4249(2) 0.0495(10) Uani 1 1 d . . . . .
H22 H 1.3918 0.9179 1.4074 0.059 Uiso 1 1 calc R . . . .
C4 C 1.6609(6) 0.99442(17) 1.5424(2) 0.0517(11) Uani 1 1 d . . . . .
H4A H 1.7815 0.9964 1.5081 0.062 Uiso 1 1 calc R . . . .
H4B H 1.7065 0.9754 1.5908 0.062 Uiso 1 1 calc R . . . .
C12 C 1.1916(6) 1.22358(17) 1.7230(2) 0.0569(11) Uani 1 1 d . . . . .
H12A H 1.0919 1.2330 1.6821 0.068 Uiso 1 1 calc R . . . .
H12B H 1.1215 1.2298 1.7725 0.068 Uiso 1 1 calc R . . . .
C16 C 1.5161(8) 1.36697(18) 1.6661(2) 0.0658(13) Uani 1 1 d . . . . .
H16A H 1.6042 1.3875 1.7045 0.079 Uiso 1 1 calc R . . . .
H16B H 1.4760 1.3980 1.6274 0.079 Uiso 1 1 calc R . . . .
C2 C 1.3138(7) 0.95406(15) 1.6304(2) 0.0513(11) Uani 1 1 d . . . . .
H2A H 1.4387 0.9427 1.6594 0.062 Uiso 1 1 calc R . . . .
H2B H 1.1962 0.9319 1.6537 0.062 Uiso 1 1 calc R . . . .
C6 C 1.7670(6) 1.10896(17) 1.5505(2) 0.0585(12) Uani 1 1 d . . . . .
H6A H 1.8711 1.1008 1.5903 0.070 Uiso 1 1 calc R . . . .
H6B H 1.8334 1.1032 1.5003 0.070 Uiso 1 1 calc R . . . .
O2 O 1.2703(5) 1.37524(12) 1.77088(18) 0.0749(9) Uani 1 1 d . . . . .
H2 H 1.1826 1.3562 1.7967 0.112 Uiso 1 1 calc GR . . . .
C3 C 1.3390(7) 0.93147(17) 1.5479(2) 0.0495(10) Uani 1 1 d . . . . .
C19 C 1.6112(6) 1.05288(18) 1.7066(2) 0.0564(12) Uani 1 1 d . . . . .
H19A H 1.7229 1.0832 1.7103 0.085 Uiso 1 1 calc GR . . . .
H19B H 1.6691 1.0113 1.6993 0.085 Uiso 1 1 calc GR . . . .
H19C H 1.5299 1.0537 1.7535 0.085 Uiso 1 1 calc GR . . . .
C15 C 1.6344(7) 1.31142(17) 1.6279(3) 0.0640(12) Uani 1 1 d . . . . .
H15A H 1.6581 1.3194 1.5732 0.077 Uiso 1 1 calc R . . . .
H15B H 1.7684 1.3042 1.6532 0.077 Uiso 1 1 calc R . . . .
C23 C 1.5761(9) 0.9914(2) 1.3744(3) 0.0643(13) Uani 1 1 d . . . . .
H23 H 1.720(7) 1.003(2) 1.369(3) 0.077 Uiso 1 1 d R . . . .
C17 C 1.3229(7) 1.33885(17) 1.7044(2) 0.0558(11) Uani 1 1 d . . . . .
H17 H 1.2060 1.3414 1.6675 0.067 Uiso 1 1 calc R . . . .
C21 C 1.6882(7) 0.88226(19) 1.4154(2) 0.0677(13) Uani 1 1 d . . . . .
H21A H 1.6992 0.8716 1.3607 0.081 Uiso 1 1 calc R . . . .
H21B H 1.8239 0.8978 1.4322 0.081 Uiso 1 1 calc R . . . .
C18 C 1.5221(7) 1.26284(19) 1.7874(2) 0.0610(12) Uani 1 1 d . . . . .
H18A H 1.5720 1.2201 1.7916 0.092 Uiso 1 1 calc GR . . . .
H18B H 1.4464 1.2739 1.8337 0.092 Uiso 1 1 calc GR . . . .
H18C H 1.6392 1.2910 1.7812 0.092 Uiso 1 1 calc GR . . . .
C20 C 1.6363(10) 0.8229(2) 1.4605(3) 0.0874(17) Uani 1 1 d . . . . .
H20A H 1.7431 0.7912 1.4505 0.105 Uiso 1 1 calc R . . . .
H20B H 1.6380 0.8325 1.5156 0.105 Uiso 1 1 calc R . . . .
C24 C 1.4476(13) 1.0228(3) 1.3352(3) 0.0896(19) Uani 1 1 d . . . . .
H24A H 1.482(8) 1.061(2) 1.299(3) 0.123(19) Uiso 1 1 d . . . . .
O4 O 1.4844(7) 0.67854(18) 1.3768(2) 0.0922(13) Uani 1 1 d . . . . .
H24B H 1.293(11) 1.012(3) 1.339(3) 0.14(3) Uiso 1 1 d . . . . .
H4C H 1.567(7) 0.656(2) 1.408(3) 0.086(17) Uiso 1 1 d . . . . .
H9 H 1.310(5) 1.1462(13) 1.6016(17) 0.027(10) Uiso 1 1 d . . . . .
H3 H 1.337(17) 0.829(5) 1.463(6) 0.33(6) Uiso 1 1 d . . . . .
H4D H 1.453(9) 0.714(2) 1.396(3) 0.12(2) Uiso 1 1 d . . . . .

loop_
_atom_site_aniso_label
_atom_site_aniso_U_11
_atom_site_aniso_U_22
_atom_site_aniso_U_33
_atom_site_aniso_U_23
_atom_site_aniso_U_13
_atom_site_aniso_U_12
C9 0.043(2) 0.040(2) 0.042(3) -0.005(2) -0.004(2) 0.0031(19)
O1 0.080(2) 0.0496(17) 0.0617(19) -0.0124(15) 0.0116(16) -0.0214(17)
C8 0.040(2) 0.040(2) 0.048(3) -0.003(2) -0.002(2) -0.0024(19)
C5 0.045(2) 0.039(2) 0.049(2) -0.0055(19) -0.004(2) 0.002(2)
N1 0.058(2) 0.0375(18) 0.043(2) -0.0093(16) 0.007(2) -0.0014(18)
C14 0.048(2) 0.037(2) 0.049(2) -0.0023(19) -0.010(2) -0.002(2)
C1 0.059(3) 0.042(2) 0.042(2) -0.0040(19) 0.008(2) -0.003(2)
C10 0.042(2) 0.037(2) 0.038(2) -0.0045(18) -0.002(2) 0.0009(19)
O3 0.131(4) 0.0443(19) 0.121(3) -0.0108(19) 0.021(3) -0.003(2)
C11 0.061(3) 0.040(2) 0.060(3) -0.009(2) 0.014(2) -0.005(2)
C7 0.059(3) 0.044(2) 0.062(3) -0.004(2) 0.017(2) -0.012(2)
C13 0.048(2) 0.037(2) 0.046(3) -0.0088(19) -0.003(2) -0.001(2)
C22 0.066(3) 0.039(2) 0.044(2) -0.008(2) -0.001(2) -0.001(2)
C4 0.052(3) 0.051(3) 0.052(3) -0.012(2) 0.002(2) 0.005(2)
C12 0.052(3) 0.049(3) 0.070(3) -0.012(2) 0.010(2) -0.001(2)
C16 0.089(4) 0.037(3) 0.072(3) 0.002(2) 0.004(3) -0.002(3)
C2 0.070(3) 0.036(2) 0.048(3) -0.003(2) 0.009(2) -0.008(2)
C6 0.053(3) 0.056(3) 0.066(3) -0.018(2) 0.018(2) -0.009(2)
O2 0.093(3) 0.0433(17) 0.088(2) -0.0226(17) 0.0203(19) -0.0001(16)
C3 0.068(3) 0.031(2) 0.049(3) -0.005(2) -0.001(3) -0.002(2)
C19 0.069(3) 0.048(3) 0.053(3) -0.005(2) -0.015(2) 0.009(2)
C15 0.073(3) 0.043(2) 0.075(3) -0.001(2) 0.012(3) -0.007(2)
C23 0.083(4) 0.053(3) 0.057(3) -0.004(3) 0.011(3) -0.010(3)
C17 0.063(3) 0.037(2) 0.067(3) -0.004(2) -0.005(2) 0.006(2)
C21 0.078(3) 0.060(3) 0.065(3) -0.017(3) 0.008(3) 0.011(3)
C18 0.074(3) 0.053(3) 0.057(3) -0.008(2) -0.010(3) 0.003(2)
C20 0.123(5) 0.058(3) 0.082(4) 0.000(3) 0.005(4) 0.035(4)
C24 0.114(6) 0.065(4) 0.089(4) 0.021(3) -0.023(4) 0.003(4)
O4 0.129(3) 0.060(2) 0.088(3) -0.010(2) -0.038(3) 0.031(2)

loop_
_atom_type_symbol
_atom_type_description
_atom_type_scat_dispersion_real
_atom_type_scat_dispersion_imag
_atom_type_scat_source
C C 0.0033 0.0016 'International Tables Vol C Tables 4.2.6.8 and 6.1.1.4'
H H 0.0000 0.0000 'International Tables Vol C Tables 4.2.6.8 and 6.1.1.4'
N N 0.0061 0.0033 'International Tables Vol C Tables 4.2.6.8 and 6.1.1.4'
O O 0.0106 0.0060 'International Tables Vol C Tables 4.2.6.8 and 6.1.1.4'

loop_
_geom_angle_atom_site_label_1
_geom_angle_atom_site_label_2
_geom_angle_atom_site_label_3
_geom_angle
_geom_angle_site_symmetry_1
_geom_angle_site_symmetry_3
_geom_angle_publ_flag
C8 C9 C10 113.1(3) . . ?
C8 C9 H9 104.3(19) . . ?
C10 C9 H9 105.7(19) . . ?
C11 C9 C8 111.6(3) . . ?
C11 C9 C10 114.4(3) . . ?
C11 C9 H9 106.8(19) . . ?
C9 C8 H8 108.0 . . ?
C14 C8 C9 109.7(3) . . ?
C14 C8 H8 108.0 . . ?
C7 C8 C9 110.7(3) . . ?
C7 C8 H8 108.0 . . ?
C7 C8 C14 112.3(3) . . ?
C10 C5 H5 106.5 . . ?
C4 C5 H5 106.5 . . ?
C4 C5 C10 113.8(3) . . ?
C6 C5 H5 106.5 . . ?
C6 C5 C10 112.3(3) . . ?
C6 C5 C4 110.6(3) . . ?
C4 N1 C22 118.6(3) . . ?
C3 N1 C22 120.1(3) . . ?
C3 N1 C4 121.3(3) . . ?
C8 C14 H14 106.2 . . ?
C8 C14 C13 113.6(3) . . ?
C8 C14 C15 119.5(3) . . ?
C13 C14 H14 106.2 . . ?
C15 C14 H14 106.2 . . ?
C15 C14 C13 104.3(3) . . ?
H1A C1 H1B 107.1 . . ?
C10 C1 H1A 107.8 . . ?
C10 C1 H1B 107.8 . . ?
C10 C1 C2 118.0(3) . . ?
C2 C1 H1A 107.8 . . ?
C2 C1 H1B 107.8 . . ?
C5 C10 C9 107.6(3) . . ?
C1 C10 C9 108.9(3) . . ?
C1 C10 C5 109.4(3) . . ?
C19 C10 C9 110.1(3) . . ?
C19 C10 C5 112.0(3) . . ?
C19 C10 C1 108.8(3) . . ?
C20 O3 H3 103(6) . . ?
C9 C11 H11A 108.7 . . ?
C9 C11 H11B 108.7 . . ?
C9 C11 C12 114.4(3) . . ?
H11A C11 H11B 107.6 . . ?
C12 C11 H11A 108.7 . . ?
C12 C11 H11B 108.7 . . ?
C8 C7 H7A 109.2 . . ?
C8 C7 H7B 109.2 . . ?
C8 C7 C6 112.0(3) . . ?
H7A C7 H7B 107.9 . . ?
C6 C7 H7A 109.2 . . ?
C6 C7 H7B 109.2 . . ?
C14 C13 C17 99.1(3) . . ?
C12 C13 C14 107.3(3) . . ?
C12 C13 C17 116.1(3) . . ?
C12 C13 C18 111.6(3) . . ?
C18 C13 C14 113.3(3) . . ?
C18 C13 C17 108.9(3) . . ?
N1 C22 H22 107.1 . . ?
N1 C22 C23 111.4(3) . . ?
N1 C22 C21 111.8(3) . . ?
C23 C22 H22 107.1 . . ?
C23 C22 C21 112.0(4) . . ?
C21 C22 H22 107.1 . . ?
C5 C4 H4A 108.7 . . ?
C5 C4 H4B 108.7 . . ?
N1 C4 C5 114.4(3) . . ?
N1 C4 H4A 108.7 . . ?
N1 C4 H4B 108.7 . . ?
H4A C4 H4B 107.6 . . ?
C11 C12 H12A 109.4 . . ?
C11 C12 H12B 109.4 . . ?
C13 C12 C11 111.3(3) . . ?
C13 C12 H12A 109.4 . . ?
C13 C12 H12B 109.4 . . ?
H12A C12 H12B 108.0 . . ?
H16A C16 H16B 108.6 . . ?
C15 C16 H16A 110.4 . . ?
C15 C16 H16B 110.4 . . ?
C17 C16 H16A 110.4 . . ?
C17 C16 H16B 110.4 . . ?
C17 C16 C15 106.5(3) . . ?
C1 C2 H2A 108.7 . . ?
C1 C2 H2B 108.7 . . ?
H2A C2 H2B 107.6 . . ?
C3 C2 C1 114.4(3) . . ?
C3 C2 H2A 108.7 . . ?
C3 C2 H2B 108.7 . . ?
C5 C6 H6A 109.5 . . ?
C5 C6 H6B 109.5 . . ?
C7 C6 C5 110.9(3) . . ?
C7 C6 H6A 109.5 . . ?
C7 C6 H6B 109.5 . . ?
H6A C6 H6B 108.1 . . ?
C17 O2 H2 109.5 . . ?
O1 C3 N1 121.4(3) . . ?
O1 C3 C2 120.5(4) . . ?
N1 C3 C2 118.2(4) . . ?
C10 C19 H19A 109.5 . . ?
C10 C19 H19B 109.5 . . ?
C10 C19 H19C 109.5 . . ?
H19A C19 H19B 109.5 . . ?
H19A C19 H19C 109.5 . . ?
H19B C19 H19C 109.5 . . ?
C14 C15 C16 103.8(3) . . ?
C14 C15 H15A 111.0 . . ?
C14 C15 H15B 111.0 . . ?
C16 C15 H15A 111.0 . . ?
C16 C15 H15B 111.0 . . ?
H15A C15 H15B 109.0 . . ?
C22 C23 H23 117(3) . . ?
C24 C23 C22 126.4(5) . . ?
C24 C23 H23 116(3) . . ?
C13 C17 H17 108.3 . . ?
C16 C17 C13 105.0(3) . . ?
C16 C17 H17 108.3 . . ?
O2 C17 C13 117.4(3) . . ?
O2 C17 C16 109.3(3) . . ?
O2 C17 H17 108.3 . . ?
C22 C21 H21A 108.8 . . ?
C22 C21 H21B 108.8 . . ?
H21A C21 H21B 107.7 . . ?
C20 C21 C22 113.7(4) . . ?
C20 C21 H21A 108.8 . . ?
C20 C21 H21B 108.8 . . ?
C13 C18 H18A 109.5 . . ?
C13 C18 H18B 109.5 . . ?
C13 C18 H18C 109.5 . . ?
H18A C18 H18B 109.5 . . ?
H18A C18 H18C 109.5 . . ?
H18B C18 H18C 109.5 . . ?
O3 C20 C21 112.2(4) . . ?
O3 C20 H20A 109.2 . . ?
O3 C20 H20B 109.2 . . ?
C21 C20 H20A 109.2 . . ?
C21 C20 H20B 109.2 . . ?
H20A C20 H20B 107.9 . . ?
C23 C24 H24A 126(3) . . ?
C23 C24 H24B 118(3) . . ?
H24A C24 H24B 115(4) . . ?
H4C O4 H4D 112(5) . . ?

loop_
_geom_bond_atom_site_label_1
_geom_bond_atom_site_label_2
_geom_bond_distance
_geom_bond_site_symmetry_2
_geom_bond_publ_flag
C9 C8 1.542(5) . ?
C9 C10 1.561(5) . ?
C9 C11 1.535(5) . ?
C9 H9 0.92(3) . ?
O1 C3 1.243(4) . ?
C8 H8 0.9800 . ?
C8 C14 1.520(5) . ?
C8 C7 1.517(5) . ?
C5 H5 0.9800 . ?
C5 C10 1.549(5) . ?
C5 C4 1.534(5) . ?
C5 C6 1.525(5) . ?
N1 C22 1.473(4) . ?
N1 C4 1.470(5) . ?
N1 C3 1.335(5) . ?
C14 H14 0.9800 . ?
C14 C13 1.538(5) . ?
C14 C15 1.531(5) . ?
C1 H1A 0.9700 . ?
C1 H1B 0.9700 . ?
C1 C10 1.535(5) . ?
C1 C2 1.539(4) . ?
C10 C19 1.532(5) . ?
O3 C20 1.420(6) . ?
O3 H3 1.00(11) . ?
C11 H11A 0.9700 . ?
C11 H11B 0.9700 . ?
C11 C12 1.539(5) . ?
C7 H7A 0.9700 . ?
C7 H7B 0.9700 . ?
C7 C6 1.520(5) . ?
C13 C12 1.517(5) . ?
C13 C17 1.539(5) . ?
C13 C18 1.529(5) . ?
C22 H22 0.9800 . ?
C22 C23 1.510(6) . ?
C22 C21 1.521(5) . ?
C4 H4A 0.9700 . ?
C4 H4B 0.9700 . ?
C12 H12A 0.9700 . ?
C12 H12B 0.9700 . ?
C16 H16A 0.9700 . ?
C16 H16B 0.9700 . ?
C16 C15 1.541(5) . ?
C16 C17 1.517(6) . ?
C2 H2A 0.9700 . ?
C2 H2B 0.9700 . ?
C2 C3 1.508(5) . ?
C6 H6A 0.9700 . ?
C6 H6B 0.9700 . ?
O2 H2 0.8200 . ?
O2 C17 1.419(4) . ?
C19 H19A 0.9600 . ?
C19 H19B 0.9600 . ?
C19 H19C 0.9600 . ?
C15 H15A 0.9700 . ?
C15 H15B 0.9700 . ?
C23 H23 0.95(5) . ?
C23 C24 1.251(7) . ?
C17 H17 0.9800 . ?
C21 H21A 0.9700 . ?
C21 H21B 0.9700 . ?
C21 C20 1.510(6) . ?
C18 H18A 0.9600 . ?
C18 H18B 0.9600 . ?
C18 H18C 0.9600 . ?
C20 H20A 0.9700 . ?
C20 H20B 0.9700 . ?
C24 H24A 1.05(5) . ?
C24 H24B 1.02(7) . ?
O4 H4C 0.89(5) . ?
O4 H4D 0.85(5) . ?

loop_
_geom_torsion_atom_site_label_1
_geom_torsion_atom_site_label_2
_geom_torsion_atom_site_label_3
_geom_torsion_atom_site_label_4
_geom_torsion
_geom_torsion_site_symmetry_1
_geom_torsion_site_symmetry_2
_geom_torsion_site_symmetry_3
_geom_torsion_site_symmetry_4
_geom_torsion_publ_flag
C9 C8 C14 C13 58.6(4) . . . . ?
C9 C8 C14 C15 -177.5(3) . . . . ?
C9 C8 C7 C6 -54.4(4) . . . . ?
C9 C11 C12 C13 -53.3(5) . . . . ?
C8 C9 C10 C5 -54.8(4) . . . . ?
C8 C9 C10 C1 -173.2(3) . . . . ?
C8 C9 C10 C19 67.6(4) . . . . ?
C8 C9 C11 C12 49.0(5) . . . . ?
C8 C14 C13 C12 -61.9(4) . . . . ?
C8 C14 C13 C17 177.0(3) . . . . ?
C8 C14 C13 C18 61.7(4) . . . . ?
C8 C14 C15 C16 -160.4(3) . . . . ?
C8 C7 C6 C5 56.3(4) . . . . ?
N1 C22 C23 C24 -96.7(6) . . . . ?
N1 C22 C21 C20 58.4(5) . . . . ?
C14 C8 C7 C6 -177.4(3) . . . . ?
C14 C13 C12 C11 56.7(4) . . . . ?
C14 C13 C17 C16 -41.3(4) . . . . ?
C14 C13 C17 O2 -162.8(3) . . . . ?
C1 C2 C3 O1 -117.3(4) . . . . ?
C1 C2 C3 N1 62.5(5) . . . . ?
C10 C9 C8 C14 179.4(3) . . . . ?
C10 C9 C8 C7 54.9(4) . . . . ?
C10 C9 C11 C12 179.0(3) . . . . ?
C10 C5 C4 N1 84.9(4) . . . . ?
C10 C5 C6 C7 -58.2(4) . . . . ?
C10 C1 C2 C3 -82.9(4) . . . . ?
C11 C9 C8 C14 -49.9(4) . . . . ?
C11 C9 C8 C7 -174.4(3) . . . . ?
C11 C9 C10 C5 175.9(3) . . . . ?
C11 C9 C10 C1 57.5(4) . . . . ?
C11 C9 C10 C19 -61.7(4) . . . . ?
C7 C8 C14 C13 -177.8(3) . . . . ?
C7 C8 C14 C15 -54.0(4) . . . . ?
C13 C14 C15 C16 -32.2(4) . . . . ?
C22 N1 C4 C5 109.1(3) . . . . ?
C22 N1 C3 O1 2.6(5) . . . . ?
C22 N1 C3 C2 -177.2(3) . . . . ?
C22 C21 C20 O3 57.3(5) . . . . ?
C4 C5 C10 C9 -177.2(3) . . . . ?
C4 C5 C10 C1 -59.1(4) . . . . ?
C4 C5 C10 C19 61.7(4) . . . . ?
C4 C5 C6 C7 173.5(3) . . . . ?
C4 N1 C22 C23 -48.1(5) . . . . ?
C4 N1 C22 C21 78.1(4) . . . . ?
C4 N1 C3 O1 -175.6(3) . . . . ?
C4 N1 C3 C2 4.6(5) . . . . ?
C12 C13 C17 C16 -155.7(3) . . . . ?
C12 C13 C17 O2 82.7(5) . . . . ?
C2 C1 C10 C9 178.1(3) . . . . ?
C2 C1 C10 C5 60.9(4) . . . . ?
C2 C1 C10 C19 -61.8(4) . . . . ?
C6 C5 C10 C9 56.2(4) . . . . ?
C6 C5 C10 C1 174.3(3) . . . . ?
C6 C5 C10 C19 -64.9(4) . . . . ?
C6 C5 C4 N1 -147.6(3) . . . . ?
C3 N1 C22 C23 133.6(4) . . . . ?
C3 N1 C22 C21 -100.2(4) . . . . ?
C3 N1 C4 C5 -72.6(4) . . . . ?
C15 C14 C13 C12 166.3(3) . . . . ?
C15 C14 C13 C17 45.2(4) . . . . ?
C15 C14 C13 C18 -70.0(4) . . . . ?
C15 C16 C17 C13 22.6(5) . . . . ?
C15 C16 C17 O2 149.3(4) . . . . ?
C23 C22 C21 C20 -175.8(4) . . . . ?
C17 C13 C12 C11 166.5(3) . . . . ?
C17 C16 C15 C14 5.8(5) . . . . ?
C21 C22 C23 C24 137.2(5) . . . . ?
C18 C13 C12 C11 -67.9(4) . . . . ?
C18 C13 C17 C16 77.3(4) . . . . ?
C18 C13 C17 O2 -44.2(5) . . . . ?
